data_2003827
loop_
_publ_author_name
'Fern\'andez-G., J. M.'
'Rodr\'iguez-Romero, A.'
'Panneerselvam, K.'
'Soriano-Garc\'ia, M.'

_publ_section_title
;
 Two 2,3-Naphthalenic Schiff Bases
;
_journal_issue 8
_journal_name_full 'Acta Crystallographica Section C'
_journal_page_first 1643
_journal_page_last 1646
_journal_paper_doi 10.1107/S0108270195001417
_journal_volume 51
_journal_year 1995
_chemical_compound_source 'recrystallized from an aqueous solution at room temperature'
_chemical_formula_moiety 'C18 H12 F3 N O'
_chemical_formula_sum 'C18 H12 F3 N O'
_chemical_formula_weight 315.29
_chemical_name_systematic
;
 3-[(2-benzotrifluoride)-2-hydroxy-3H-naphth-3-ylidene)methyl]aldamine
;
_space_group_IT_number 61
_symmetry_cell_setting orthorhombic
_symmetry_space_group_name_Hall '-P 2ac 2ab'
_symmetry_space_group_name_H-M 'P b c a'
_audit_creation_method SHELXL
_cell_angle_alpha 90.00
_cell_angle_beta 90.00
_cell_angle_gamma 90.00
_cell_formula_units_Z 8
_cell_length_a 6.988(2)
_cell_length_b 14.110(3)
_cell_length_c 30.133(6)
_cell_measurement_reflns_used 25
_cell_measurement_temperature 293(2)
_cell_measurement_theta_max 27.2
_cell_measurement_theta_min 11.8
_cell_volume 2971.1(12)
_computing_cell_refinement 'Nicolet P3/F diffractometer software'
_computing_data_collection 'Nicolet P3/F diffractometer software'
_computing_data_reduction 'Nicolet P3/F diffractometer software'
_computing_molecular_graphics 'SHELXTL-Plus (Sheldrick, 1990)'
_computing_publication_material 'SHELXL93 (Sheldrick, 1993)'
_computing_structure_refinement 'SHELXL93 (Sheldrick, 1993)'
_computing_structure_solution 'SHELXS86 (Sheldrick, 1985)'
_diffrn_ambient_temperature 293(2)
_diffrn_measurement_device 'Nicolet P3/F'
_diffrn_measurement_method \q/2\q
_diffrn_radiation_monochromator graphite
_diffrn_radiation_source 'fine-focus sealed tube'
_diffrn_radiation_type CuK\a
_diffrn_radiation_wavelength 1.54178
_diffrn_reflns_av_sigmaI/netI 0.0535
_diffrn_reflns_limit_h_max 7
_diffrn_reflns_limit_h_min 0
_diffrn_reflns_limit_k_max 15
_diffrn_reflns_limit_k_min 0
_diffrn_reflns_limit_l_max 32
_diffrn_reflns_limit_l_min 0
_diffrn_reflns_number 1872
_diffrn_reflns_theta_max 55.00
_diffrn_reflns_theta_min 3.00
_diffrn_standards_decay_% 3
_diffrn_standards_interval_count 100
_diffrn_standards_number 3
_exptl_absorpt_coefficient_mu 0.968
_exptl_absorpt_correction_type none
_exptl_crystal_colour colourless
_exptl_crystal_density_diffrn 1.410
_exptl_crystal_description cubic
_exptl_crystal_F_000 1296
_exptl_crystal_size_max 0.40
_exptl_crystal_size_mid 0.40
_exptl_crystal_size_min 0.40
_refine_diff_density_max 0.285
_refine_diff_density_min -0.335
_refine_ls_extinction_method none
_refine_ls_goodness_of_fit_all 1.181
_refine_ls_goodness_of_fit_obs 1.212
_refine_ls_hydrogen_treatment 'All H atoms are refined isotropically'
_refine_ls_matrix_type full
_refine_ls_number_parameters 256
_refine_ls_number_reflns 1872
_refine_ls_number_restraints 0
_refine_ls_restrained_S_all 1.181
_refine_ls_restrained_S_obs 1.212
_refine_ls_R_factor_all 0.0588
_refine_ls_R_factor_obs 0.0554
_refine_ls_shift/esd_max 0.033
_refine_ls_shift/esd_mean 0.004
_refine_ls_structure_factor_coef Fsqd
_refine_ls_weighting_scheme
; calc w = 1/[\s^2^(F~o~^2^) + (0.0810P)^2^ + 0.9158P]
  where P = (F~o~^2^ + 2F~c~^2^)/3
;
_refine_ls_wR_factor_all 0.1543
_refine_ls_wR_factor_obs 0.1497
_reflns_number_observed 1695
_reflns_number_total 1872
_reflns_observed_criterion >2sigma(I)
_cod_data_source_file na1150.cif
_cod_data_source_block I
_cod_original_cell_volume 2971.4(11)
_cod_database_code 2003827

loop_
_symmetry_equiv_pos_as_xyz
'x, y, z'
'-x+1/2, -y, z+1/2'
'x+1/2, -y+1/2, -z'
'-x, y+1/2, -z+1/2'
'-x, -y, -z'
'x-1/2, y, -z-1/2'
'-x-1/2, y-1/2, z'
'x, -y-1/2, z-1/2'

loop_
_atom_site_aniso_label
_atom_site_aniso_U_11
_atom_site_aniso_U_12
_atom_site_aniso_U_13
_atom_site_aniso_U_22
_atom_site_aniso_U_23
_atom_site_aniso_U_33
C1 0.0445(13) -0.0046(12) -0.0034(11) 0.058(2) -0.0019(12) 0.0506(15)
C2 0.0430(13) -0.0007(10) -0.0024(10) 0.0453(13) -0.0011(10) 0.0453(13)
C3 0.056(2) 0.0006(11) -0.0063(12) 0.0433(14) 0.0018(11) 0.059(2)
C4 0.069(2) 0.0007(13) -0.0157(15) 0.043(2) -0.0059(14) 0.075(2)
C5 0.080(2) 0.024(2) -0.030(2) 0.078(2) -0.037(2) 0.090(3)
C6 0.080(2) 0.040(2) -0.026(2) 0.120(3) -0.053(2) 0.079(3)
C7 0.061(2) 0.025(2) -0.007(2) 0.147(4) -0.028(2) 0.058(2)
C8 0.051(2) 0.005(2) -0.0013(13) 0.114(3) -0.013(2) 0.052(2)
C9 0.0409(13) 0.0074(12) -0.0042(11) 0.075(2) -0.0124(13) 0.0505(15)
C10 0.052(2) 0.0158(13) -0.0161(13) 0.060(2) -0.0208(14) 0.071(2)
C11 0.0461(13) -0.0033(11) -0.0030(11) 0.0416(14) 0.0036(11) 0.0492(14)
C12 0.0489(13) -0.0036(10) 0.0013(10) 0.0395(13) 0.0022(10) 0.0436(13)
C13 0.058(2) 0.0024(11) -0.0048(11) 0.0421(14) 0.0014(10) 0.0469(13)
C14 0.072(2) 0.0019(14) -0.0121(14) 0.057(2) -0.0063(13) 0.052(2)
C15 0.075(2) -0.0020(14) -0.0029(15) 0.054(2) -0.0175(14) 0.064(2)
C16 0.069(2) 0.0035(13) 0.0020(14) 0.0413(15) -0.0039(13) 0.069(2)
C17 0.058(2) 0.0026(12) -0.0015(13) 0.0434(14) 0.0050(12) 0.0545(15)
C18 0.086(2) 0.008(2) -0.015(2) 0.054(2) 0.0036(13) 0.055(2)
N1 0.0570(12) -0.0005(9) -0.0026(9) 0.0425(11) 0.0018(9) 0.0438(12)
O1 0.102(2) -0.0191(10) -0.0039(11) 0.0502(11) 0.0107(9) 0.0634(12)
F1 0.0954(14) 0.0289(9) 0.0214(13) 0.0660(11) 0.0000(11) 0.137(2)
F2 0.1159(15) -0.0070(9) -0.0117(10) 0.0449(9) 0.0116(7) 0.0791(12)
F3 0.182(2) 0.0304(13) -0.074(2) 0.0719(12) 0.0026(9) 0.098(2)

loop_
_atom_site_label
_atom_site_occupancy
_atom_site_fract_x
_atom_site_fract_y
_atom_site_fract_z
_atom_site_U_iso_or_equiv
_atom_site_thermal_displace_type
_atom_site_calc_flag
_atom_site_type_symbol
C1 1 0.4225(4) 0.2256(2) 0.50484(8) 0.0511(7) Uani d C
C2 1 0.3822(3) 0.2003(2) 0.54796(7) 0.0445(6) Uani d C
C3 1 0.2963(4) 0.1105(2) 0.55631(9) 0.0527(7) Uani d C
C4 1 0.2565(4) 0.0507(2) 0.52180(10) 0.0625(8) Uani d C
C5 1 0.2647(5) 0.0135(3) 0.44139(13) 0.0828(10) Uani d C
C6 1 0.3119(5) 0.0406(3) 0.39936(13) 0.0927(13) Uani d C
C7 1 0.3924(5) 0.1294(4) 0.39057(12) 0.0885(12) Uani d C
C8 1 0.4268(4) 0.1910(3) 0.42418(9) 0.0724(9) Uani d C
C9 1 0.3839(3) 0.1654(2) 0.46881(8) 0.0556(7) Uani d C
C10 1 0.3002(4) 0.0757(2) 0.47780(10) 0.0608(8) Uani d C
C11 1 0.4296(3) 0.2651(2) 0.58377(8) 0.0457(6) Uani d C
C12 1 0.4504(3) 0.3087(2) 0.65825(7) 0.0440(6) Uani d C
C13 1 0.5523(4) 0.2790(2) 0.69547(7) 0.0490(7) Uani d C
C14 1 0.5973(4) 0.3432(2) 0.72867(9) 0.0606(8) Uani d C
C15 1 0.5370(4) 0.4364(2) 0.72528(10) 0.0645(8) Uani d C
C16 1 0.4335(4) 0.4651(2) 0.68944(9) 0.0599(8) Uani d C
C17 1 0.3885(4) 0.4021(2) 0.65606(9) 0.0519(7) Uani d C
C18 1 0.6250(5) 0.1795(2) 0.69876(9) 0.0651(8) Uani d C
N1 1 0.4062(3) 0.24228(13) 0.62454(6) 0.0478(6) Uani d N
O1 1 0.2531(3) 0.08337(14) 0.59805(7) 0.0719(6) Uani d O
F1 1 0.7587(3) 0.16109(13) 0.66833(8) 0.0995(7) Uani d F
F2 1 0.4921(3) 0.11316(11) 0.69245(5) 0.0800(6) Uani d F
F3 1 0.7014(4) 0.16016(13) 0.73804(7) 0.1171(9) Uani d F
H1 1 0.4778(39) 0.2866(20) 0.4993(8) 0.054(7) Uiso d H
H4 1 0.2046(44) -0.0123(25) 0.5284(9) 0.074(9) Uiso d H
H5 1 0.2041(52) -0.0508(27) 0.4494(11) 0.093(11) Uiso d H
H6 1 0.2903(52) -0.0033(29) 0.3783(12) 0.098(11) Uiso d H
H7 1 0.4197(57) 0.1474(27) 0.3616(13) 0.111(13) Uiso d H
H8 1 0.4794(52) 0.2528(26) 0.4192(11) 0.084(11) Uiso d H
H11 1 0.4805(37) 0.3270(19) 0.5770(8) 0.053(7) Uiso d H
H14 1 0.6795(42) 0.3233(18) 0.7528(10) 0.063(8) Uiso d H
H15 1 0.5679(44) 0.4796(22) 0.7466(10) 0.077(9) Uiso d H
H16 1 0.3966(52) 0.5324(27) 0.6859(10) 0.097(11) Uiso d H
H17 1 0.3165(39) 0.4211(18) 0.6324(9) 0.056(7) Uiso d H
HO1 1 0.2999(53) 0.1315(26) 0.6158(12) 0.098(12) Uiso d H

loop_
_atom_type_symbol
_atom_type_description
_atom_type_scat_source
_atom_type_scat_dispersion_real
_atom_type_scat_dispersion_imag
C C 'International Tables Vol C Tables 4.2.6.8 and 6.1.1.4' 0.0181 0.0091
H H 'International Tables Vol C Tables 4.2.6.8 and 6.1.1.4' 0.0000 0.0000
N N 'International Tables Vol C Tables 4.2.6.8 and 6.1.1.4' 0.0311 0.0180
O O 'International Tables Vol C Tables 4.2.6.8 and 6.1.1.4' 0.0492 0.0322
F F 'International Tables Vol C Tables 4.2.6.8 and 6.1.1.4' 0.0727 0.0534

loop_
_geom_angle_atom_site_label_1
_geom_angle_atom_site_label_2
_geom_angle_atom_site_label_3
_geom_angle
_geom_angle_publ_flag
C2 C1 C9 122.2(3) yes
C2 C1 H1 118.8(15) no
C9 C1 H1 119.0(15) no
C1 C2 C3 118.9(2) yes
C1 C2 C11 119.4(2) yes
C3 C2 C11 121.6(2) yes
O1 C3 C4 119.2(2) yes
O1 C3 C2 120.8(2) yes
C4 C3 C2 120.0(3) yes
C3 C4 C10 121.2(3) yes
C3 C4 H4 118.8(17) no
C10 C4 H4 119.9(17) no
C6 C5 C10 120.0(4) yes
C6 C5 H5 124.4(19) no
C10 C5 H5 115.6(19) no
C5 C6 C7 121.6(3) yes
C5 C6 H6 115.(2) no
C7 C6 H6 123.(2) no
C8 C7 C6 120.3(4) yes
C8 C7 H7 119.(3) no
C6 C7 H7 120.(3) no
C7 C8 C9 120.3(4) yes
C7 C8 H8 122.(2) no
C9 C8 H8 117.(2) no
C1 C9 C10 118.1(2) yes
C1 C9 C8 122.4(3) yes
C10 C9 C8 119.5(3) yes
C4 C10 C9 119.5(2) yes
C4 C10 C5 122.3(3) yes
C9 C10 C5 118.2(3) yes
N1 C11 C2 121.7(2) yes
N1 C11 H11 118.6(14) no
C2 C11 H11 119.7(14) no
C17 C12 C13 118.9(2) yes
C17 C12 N1 121.8(2) yes
C13 C12 N1 119.3(2) yes
C14 C13 C12 120.0(2) yes
C14 C13 C18 119.3(2) yes
C12 C13 C18 120.6(2) yes
C15 C14 C13 119.9(3) yes
C15 C14 H14 120.8(16) no
C13 C14 H14 119.1(16) no
C16 C15 C14 120.2(3) yes
C16 C15 H15 119.1(19) no
C14 C15 H15 120.7(19) no
C15 C16 C17 120.6(3) yes
C15 C16 H16 120.5(19) no
C17 C16 H16 118.8(19) no
C16 C17 C12 120.4(2) yes
C16 C17 H17 120.4(17) no
C12 C17 H17 119.2(17) no
F3 C18 F2 105.3(2) yes
F3 C18 F1 106.9(3) yes
F2 C18 F1 104.7(2) yes
F3 C18 C13 112.9(2) yes
F2 C18 C13 114.4(2) yes
F1 C18 C13 112.0(2) yes
C11 N1 C12 119.6(2) yes
C3 O1 HO1 105.(2) no

loop_
_geom_bond_atom_site_label_1
_geom_bond_atom_site_label_2
_geom_bond_distance
_geom_bond_publ_flag
C1 C2 1.377(3) yes
C1 C9 1.405(4) yes
C1 H1 0.96(3) no
C2 C3 1.425(3) yes
C2 C11 1.453(3) yes
C3 O1 1.349(3) yes
C3 C4 1.369(4) yes
C4 C10 1.405(4) yes
C4 H4 0.98(3) no
C5 C6 1.363(6) yes
C5 C10 1.426(4) yes
C5 H5 1.03(4) no
C6 C7 1.398(6) yes
C6 H6 0.90(4) no
C7 C8 1.357(5) yes
C7 H7 0.93(4) no
C8 C9 1.424(4) yes
C8 H8 0.96(4) no
C9 C10 1.421(4) yes
C11 N1 1.280(3) yes
C11 H11 0.96(3) no
C12 C17 1.388(3) yes
C12 C13 1.393(3) yes
C12 N1 1.416(3) yes
C13 C14 1.386(4) yes
C13 C18 1.496(4) yes
C14 C15 1.384(4) yes
C14 H14 0.97(3) no
C15 C16 1.361(4) yes
C15 H15 0.91(3) no
C16 C17 1.378(4) yes
C16 H16 0.99(4) no
C17 H17 0.91(3) no
C18 F3 1.327(3) yes
C18 F2 1.332(3) yes
C18 F1 1.334(4) yes
O1 HO1 0.92(4) no

loop_
_cod_related_entry_id
_cod_related_entry_database
_cod_related_entry_code
1 ChemSpider 10250582
